data_1512621
loop_
_publ_author_name
'Janet B. Foley'
'Angela Herring'
'Bo Li'
'Evgeny Dikarev'

_publ_section_title
;
 Photochemical reactivity of Two Gold(I) Dinuclear Complexes,
 Cis/Trans-(AupNBT)2dppee: Isomerization for Cis-(AupNBT)2dppee Isomer,
 Wavelength Dependent Radical Substitution for trans--(AupNBT)2dppee.
;
_journal_name_full
;
Inorganica Chimica Acta
;
_journal_page_first 300
_journal_page_last 310
_journal_paper_doi 10.1016/j.ica.2012.03.030
_journal_volume 392
_journal_year 2012
_chemical_formula_moiety '(CH P(C6H5)2 Au Cl)2'
_chemical_formula_sum 'C26 H22 Au2 Cl2 P2'
_chemical_formula_weight 861.21
_space_group_IT_number 15
_symmetry_cell_setting monoclinic
_symmetry_space_group_name_Hall '-C 2yc'
_symmetry_space_group_name_H-M 'C 1 2/c 1'
_atom_sites_solution_hydrogens difmap
_atom_sites_solution_primary direct
_atom_sites_solution_secondary difmap
_cell_angle_alpha 90.00
_cell_angle_beta 117.0630(10)
_cell_angle_gamma 90.00
_cell_formula_units_Z 4
_cell_length_a 16.5106(6)
_cell_length_b 15.0625(5)
_cell_length_c 11.3460(4)
_cell_measurement_reflns_used 9156
_cell_measurement_temperature 173(2)
_cell_measurement_theta_max 28.26
_cell_measurement_theta_min 2.30
_cell_volume 2512.70(15)
_computing_cell_refinement 'Bruker SAINT'
_computing_data_collection 'Bruker SMART'
_computing_data_reduction 'Bruker SAINT'
_computing_molecular_graphics 'Bruker SHELXTL'
_computing_publication_material 'Bruker SHELXTL'
_computing_structure_refinement SHELXL-97
_computing_structure_solution SHELXS-97
_diffrn_ambient_temperature 173(2)
_diffrn_measured_fraction_theta_full 0.999
_diffrn_measured_fraction_theta_max 0.999
_diffrn_measurement_device_type 'Bruker SMART APEX CCD diffractometer'
_diffrn_measurement_method '0.3 degree \w scans'
_diffrn_radiation_monochromator graphite
_diffrn_radiation_source 'fine-focus sealed tube'
_diffrn_radiation_type MoK\a
_diffrn_radiation_wavelength 0.71073
_diffrn_reflns_av_R_equivalents 0.0170
_diffrn_reflns_av_sigmaI/netI 0.0157
_diffrn_reflns_limit_h_max 21
_diffrn_reflns_limit_h_min -21
_diffrn_reflns_limit_k_max 19
_diffrn_reflns_limit_k_min -19
_diffrn_reflns_limit_l_max 14
_diffrn_reflns_limit_l_min -14
_diffrn_reflns_number 10384
_diffrn_reflns_theta_full 26.99
_diffrn_reflns_theta_max 26.99
_diffrn_reflns_theta_min 1.94
_exptl_absorpt_coefficient_mu 12.017
_exptl_absorpt_correction_T_max 0.4465
_exptl_absorpt_correction_T_min 0.0622
_exptl_absorpt_correction_type multi-scan
_exptl_absorpt_process_details
;
Sheldrick, G.M. (2008). SADABS v2008/1. Bruker AXS Inc. Madison, WI USA.
;
_exptl_crystal_colour colorless
_exptl_crystal_density_diffrn 2.277
_exptl_crystal_density_method none
_exptl_crystal_description needle
_exptl_crystal_F_000 1600
_exptl_crystal_size_max 0.52
_exptl_crystal_size_mid 0.10
_exptl_crystal_size_min 0.08
_refine_diff_density_max 0.943
_refine_diff_density_min -1.257
_refine_diff_density_rms 0.110
_refine_ls_extinction_method none
_refine_ls_goodness_of_fit_ref 1.066
_refine_ls_hydrogen_treatment refxyz
_refine_ls_matrix_type full
_refine_ls_number_parameters 178
_refine_ls_number_reflns 2749
_refine_ls_number_restraints 11
_refine_ls_restrained_S_all 1.065
_refine_ls_R_factor_all 0.0174
_refine_ls_R_factor_gt 0.0168
_refine_ls_shift/su_max 0.002
_refine_ls_shift/su_mean 0.000
_refine_ls_structure_factor_coef Fsqd
_refine_ls_weighting_details 'calc w=1/[\s^2^(Fo^2^)+(0.0258P)^2^+4.7406P] where P=(Fo^2^+2Fc^2^)/3'
_refine_ls_weighting_scheme calc
_refine_ls_wR_factor_gt 0.0439
_refine_ls_wR_factor_ref 0.0443
_reflns_number_gt 2643
_reflns_number_total 2749
_reflns_threshold_expression >2sigma(I)
_cod_data_source_file ICA-2012-392-300-310-3.cif
_cod_data_source_block (3)_trans_(AuCl)2dppee
_cod_original_cell_volume 2512.69(15)
_cod_database_code 1512621

loop_
_symmetry_equiv_pos_as_xyz
'x, y, z'
'-x, y, -z+1/2'
'x+1/2, y+1/2, z'
'-x+1/2, y+1/2, -z+1/2'
'-x, -y, -z'
'x, -y, z-1/2'
'-x+1/2, -y+1/2, -z'
'x+1/2, -y+1/2, z-1/2'

loop_
_atom_site_label
_atom_site_type_symbol
_atom_site_fract_x
_atom_site_fract_y
_atom_site_fract_z
_atom_site_U_iso_or_equiv
_atom_site_adp_type
_atom_site_occupancy
_atom_site_symmetry_multiplicity
_atom_site_calc_flag
_atom_site_refinement_flags
Au1 Au 0.601892(7) 0.339261(7) 0.800660(9) 0.02506(5) Uani 1 1 d .
Cl1 Cl 0.60295(6) 0.25907(5) 0.97375(7) 0.03829(17) Uani 1 1 d .
P1 P 0.61676(5) 0.41467(5) 0.64132(6) 0.02289(14) Uani 1 1 d .
C1 C 0.5318(2) 0.50018(19) 0.5619(3) 0.0270(6) Uani 1 1 d D
H1 H 0.532(2) 0.5462(18) 0.619(3) 0.032 Uiso 1 1 d D
C2 C 0.72411(19) 0.47386(18) 0.7076(3) 0.0261(5) Uani 1 1 d .
C3 C 0.7959(2) 0.4441(2) 0.8234(3) 0.0336(6) Uani 1 1 d D
H3 H 0.791(2) 0.3971(19) 0.876(3) 0.040 Uiso 1 1 d D
C4 C 0.8804(3) 0.4826(3) 0.8684(4) 0.0489(9) Uani 1 1 d D
H4 H 0.931(2) 0.458(3) 0.942(3) 0.059 Uiso 1 1 d D
C5 C 0.8939(3) 0.5520(3) 0.7992(4) 0.0489(9) Uani 1 1 d D
H5 H 0.9510(18) 0.580(3) 0.831(4) 0.059 Uiso 1 1 d D
C6 C 0.8226(3) 0.5834(3) 0.6859(4) 0.0491(9) Uani 1 1 d D
H6 H 0.828(3) 0.631(2) 0.638(4) 0.059 Uiso 1 1 d D
C7 C 0.7378(3) 0.5446(2) 0.6393(3) 0.0412(8) Uani 1 1 d D
H7 H 0.692(2) 0.571(3) 0.565(3) 0.049 Uiso 1 1 d D
C8 C 0.6171(2) 0.34360(17) 0.5130(3) 0.0252(6) Uani 1 1 d .
C9 C 0.6053(3) 0.2533(2) 0.5189(3) 0.0392(7) Uani 1 1 d D
H9 H 0.598(3) 0.227(2) 0.588(3) 0.047 Uiso 1 1 d D
C10 C 0.6111(3) 0.1969(2) 0.4267(4) 0.0497(9) Uani 1 1 d D
H10 H 0.601(3) 0.1364(14) 0.424(4) 0.060 Uiso 1 1 d D
C11 C 0.6278(3) 0.2313(3) 0.3262(4) 0.0457(8) Uani 1 1 d D
H11 H 0.627(3) 0.193(2) 0.260(3) 0.055 Uiso 1 1 d D
C12 C 0.6412(3) 0.3205(3) 0.3212(4) 0.0429(8) Uani 1 1 d D
H12 H 0.657(3) 0.341(2) 0.255(3) 0.052 Uiso 1 1 d D
C13 C 0.6350(3) 0.3775(2) 0.4122(3) 0.0385(7) Uani 1 1 d D
H13 H 0.648(3) 0.4388(14) 0.413(4) 0.046 Uiso 1 1 d D

loop_
_atom_site_aniso_label
_atom_site_aniso_U_11
_atom_site_aniso_U_22
_atom_site_aniso_U_33
_atom_site_aniso_U_23
_atom_site_aniso_U_13
_atom_site_aniso_U_12
Au1 0.02968(8) 0.02616(7) 0.02110(7) 0.00255(3) 0.01308(5) 0.00318(4)
Cl1 0.0541(5) 0.0371(4) 0.0314(4) 0.0100(3) 0.0262(3) 0.0080(3)
P1 0.0252(3) 0.0241(3) 0.0186(3) 0.0030(2) 0.0092(3) 0.0044(3)
C1 0.0313(15) 0.0254(13) 0.0234(13) 0.0022(10) 0.0117(12) 0.0054(11)
C2 0.0306(14) 0.0240(13) 0.0257(13) -0.0008(10) 0.0147(11) 0.0010(11)
C3 0.0317(16) 0.0335(15) 0.0317(15) 0.0029(12) 0.0111(12) 0.0011(12)
C4 0.0355(19) 0.051(2) 0.048(2) -0.0013(17) 0.0078(16) -0.0056(16)
C5 0.0404(19) 0.053(2) 0.056(2) -0.0174(18) 0.0251(18) -0.0196(17)
C6 0.065(3) 0.0422(19) 0.046(2) -0.0040(16) 0.0306(19) -0.0216(17)
C7 0.051(2) 0.0372(17) 0.0325(16) 0.0072(13) 0.0160(15) -0.0047(15)
C8 0.0264(15) 0.0266(14) 0.0223(13) 0.0023(10) 0.0107(12) 0.0052(10)
C9 0.058(2) 0.0314(16) 0.0361(16) 0.0002(13) 0.0281(16) -0.0010(14)
C10 0.073(3) 0.0308(17) 0.055(2) -0.0078(16) 0.037(2) -0.0009(17)
C11 0.056(2) 0.048(2) 0.0371(17) -0.0071(15) 0.0243(16) 0.0138(17)
C12 0.056(2) 0.0489(19) 0.0357(17) 0.0040(15) 0.0309(17) 0.0075(17)
C13 0.060(2) 0.0308(16) 0.0351(16) 0.0047(13) 0.0311(16) 0.0069(15)

loop_
_atom_type_symbol
_atom_type_description
_atom_type_scat_dispersion_real
_atom_type_scat_dispersion_imag
_atom_type_scat_source
C C 0.0033 0.0016 'International Tables Vol C Tables 4.2.6.8 and 6.1.1.4'
H H 0.0000 0.0000 'International Tables Vol C Tables 4.2.6.8 and 6.1.1.4'
P P 0.1023 0.0942 'International Tables Vol C Tables 4.2.6.8 and 6.1.1.4'
Cl Cl 0.1484 0.1585 'International Tables Vol C Tables 4.2.6.8 and 6.1.1.4'
Au Au -2.0133 8.8022 'International Tables Vol C Tables 4.2.6.8 and 6.1.1.4'

loop_
_geom_angle_atom_site_label_1
_geom_angle_atom_site_label_2
_geom_angle_atom_site_label_3
_geom_angle
_geom_angle_site_symmetry_1
_geom_angle_site_symmetry_3
P1 Au1 Cl1 173.92(3) . .
P1 Au1 Au1 101.823(18) . 2_656
Cl1 Au1 Au1 84.22(2) . 2_656
C8 P1 C2 105.33(13) . .
C8 P1 C1 107.76(13) . .
C2 P1 C1 104.25(13) . .
C8 P1 Au1 113.01(9) . .
C2 P1 Au1 111.08(9) . .
C1 P1 Au1 114.64(10) . .
C1 C1 P1 126.0(3) 5_666 .
C1 C1 H1 119(2) 5_666 .
P1 C1 H1 115(2) . .
C3 C2 C7 119.3(3) . .
C3 C2 P1 119.2(2) . .
C7 C2 P1 121.3(2) . .
C4 C3 C2 120.1(3) . .
C4 C3 H3 116(2) . .
C2 C3 H3 124(2) . .
C3 C4 C5 120.3(4) . .
C3 C4 H4 120(3) . .
C5 C4 H4 119(3) . .
C6 C5 C4 120.1(3) . .
C6 C5 H5 119(3) . .
C4 C5 H5 121(3) . .
C5 C6 C7 120.0(3) . .
C5 C6 H6 123(3) . .
C7 C6 H6 117(3) . .
C6 C7 C2 120.2(3) . .
C6 C7 H7 116(3) . .
C2 C7 H7 124(3) . .
C9 C8 C13 119.1(3) . .
C9 C8 P1 119.5(2) . .
C13 C8 P1 121.3(2) . .
C8 C9 C10 120.6(3) . .
C8 C9 H9 122(3) . .
C10 C9 H9 117(3) . .
C9 C10 C11 120.0(3) . .
C9 C10 H10 124(3) . .
C11 C10 H10 116(3) . .
C12 C11 C10 119.8(3) . .
C12 C11 H11 121(3) . .
C10 C11 H11 119(3) . .
C11 C12 C13 120.7(3) . .
C11 C12 H12 117(2) . .
C13 C12 H12 122(2) . .
C12 C13 C8 119.9(3) . .
C12 C13 H13 121(2) . .
C8 C13 H13 119(2) . .

loop_
_geom_bond_atom_site_label_1
_geom_bond_atom_site_label_2
_geom_bond_distance
_geom_bond_site_symmetry_2
Au1 P1 2.2412(7) .
Au1 Cl1 2.2989(7) .
Au1 Au1 3.0203(2) 2_656
P1 C8 1.810(3) .
P1 C2 1.813(3) .
P1 C1 1.814(3) .
C1 C1 1.316(6) 5_666
C1 H1 0.944(18) .
C2 C3 1.385(4) .
C2 C7 1.395(4) .
C3 C4 1.377(5) .
C3 H3 0.952(18) .
C4 C5 1.384(6) .
C4 H4 0.949(19) .
C5 C6 1.373(6) .
C5 H5 0.942(19) .
C6 C7 1.381(5) .
C6 H6 0.925(19) .
C7 H7 0.928(19) .
C8 C9 1.380(4) .
C8 C13 1.400(4) .
C9 C10 1.383(5) .
C9 H9 0.925(19) .
C10 C11 1.390(5) .
C10 H10 0.926(19) .
C11 C12 1.368(6) .
C11 H11 0.941(19) .
C12 C13 1.383(5) .
C12 H12 0.948(19) .
C13 H13 0.946(19) .

loop_
_geom_torsion_atom_site_label_1
_geom_torsion_atom_site_label_2
_geom_torsion_atom_site_label_3
_geom_torsion_atom_site_label_4
_geom_torsion
_geom_torsion_site_symmetry_1
_geom_torsion_site_symmetry_4
Cl1 Au1 P1 C8 82.0(3) . .
Au1 Au1 P1 C8 -91.55(11) 2_656 .
Cl1 Au1 P1 C2 -36.2(3) . .
Au1 Au1 P1 C2 150.31(9) 2_656 .
Cl1 Au1 P1 C1 -154.0(3) . .
Au1 Au1 P1 C1 32.47(11) 2_656 .
C8 P1 C1 C1 13.8(4) . 5_666
C2 P1 C1 C1 125.4(4) . 5_666
Au1 P1 C1 C1 -112.9(4) . 5_666
C8 P1 C2 C3 -98.8(2) . .
C1 P1 C2 C3 147.9(2) . .
Au1 P1 C2 C3 23.9(3) . .
C8 P1 C2 C7 76.4(3) . .
C1 P1 C2 C7 -36.9(3) . .
Au1 P1 C2 C7 -160.9(2) . .
C7 C2 C3 C4 -1.6(5) . .
P1 C2 C3 C4 173.6(3) . .
C2 C3 C4 C5 0.8(6) . .
C3 C4 C5 C6 0.8(6) . .
C4 C5 C6 C7 -1.4(6) . .
C5 C6 C7 C2 0.5(6) . .
C3 C2 C7 C6 1.0(5) . .
P1 C2 C7 C6 -174.2(3) . .
C2 P1 C8 C9 123.8(3) . .
C1 P1 C8 C9 -125.3(3) . .
Au1 P1 C8 C9 2.4(3) . .
C2 P1 C8 C13 -52.0(3) . .
C1 P1 C8 C13 58.9(3) . .
Au1 P1 C8 C13 -173.4(2) . .
C13 C8 C9 C10 0.1(5) . .
P1 C8 C9 C10 -175.8(3) . .
C8 C9 C10 C11 -0.8(6) . .
C9 C10 C11 C12 1.9(6) . .
C10 C11 C12 C13 -2.3(6) . .
C11 C12 C13 C8 1.6(6) . .
C9 C8 C13 C12 -0.5(5) . .
P1 C8 C13 C12 175.4(3) . .
